data_7240769
loop_
_publ_author_name
'Ponjan, Nutcha'
'Kielar, Filip'
'Dungkaew, Winya'
'Kongpatpanich, Kanokwan'
'Zenno, Hikaru'
'Hayami, Shinya'
'Sukwattanasinitt, Mongkol'
'Chainok, Kittipong'

_publ_section_title
;
 Self-assembly of three-dimensional oxalate-bridged
 alkali(I)-lanthanide(III) heterometal-organic frameworks
;
_journal_name_full CrystEngComm
_journal_paper_doi 10.1039/D0CE00099J
_journal_year 2020
_chemical_formula_moiety 'C21 H15 Er8 Na4 O50, 9.6[H2O]'
_chemical_formula_sum 'C21 H15 Er8 Na4 O50'
_chemical_formula_weight 2497.37
_space_group_crystal_system tetragonal
_space_group_IT_number 87
_space_group_name_Hall '-I 4'
_space_group_name_H-M_alt 'I 4/m'
_atom_sites_solution_hydrogens difmap
_atom_sites_solution_primary dual
_audit_creation_date 2019-10-14
_audit_creation_method
;
Olex2 1.3-alpha
(compiled 2019.08.16 svn.r3652 for OlexSys, GUI svn.r5895)
;
_audit_update_record
;
2020-01-07 deposited with the CCDC.	2020-06-23 downloaded from the CCDC.
;
_cell_angle_alpha 90
_cell_angle_beta 90
_cell_angle_gamma 90
_cell_formula_units_Z 2
_cell_length_a 12.4441(2)
_cell_length_b 12.4441(2)
_cell_length_c 19.0521(5)
_cell_measurement_reflns_used 9954
_cell_measurement_temperature 296.0
_cell_measurement_theta_max 28.29
_cell_measurement_theta_min 3.15
_cell_volume 2950.32(10)
_computing_cell_refinement 'SAINT V8.40A (?, 2016)'
_computing_data_reduction 'SAINT V8.40A (?, 2016)'
_computing_molecular_graphics 'Olex2 1.3-alpha (Dolomanov et al., 2009)'
_computing_publication_material 'Olex2 1.3-alpha (Dolomanov et al., 2009)'
_computing_structure_refinement 'XL n/a (Sheldrick, 2008)'
_computing_structure_solution 'XT n/a (Sheldrick, 2015)'
_diffrn_ambient_temperature 296.0
_diffrn_detector 'Bruker PHOTON 200 area detector'
_diffrn_detector_area_resol_mean 7.39
_diffrn_detector_type 'PHOTON II area detector'
_diffrn_measured_fraction_theta_full 0.998
_diffrn_measured_fraction_theta_max 0.998
_diffrn_measurement_device 'four-circle KAPPA diffractometer'
_diffrn_measurement_device_type 'BRUKER D8 QUEST CMOS PHOTON II'
_diffrn_measurement_method '\w and \f scans'
_diffrn_radiation_collimation '0.5 mm'
_diffrn_radiation_monochromator graphite
_diffrn_radiation_probe x-ray
_diffrn_radiation_type MoK\a
_diffrn_radiation_wavelength 0.71073
_diffrn_radiation_xray_symbol K-L~3~
_diffrn_reflns_av_R_equivalents 0.0287
_diffrn_reflns_av_unetI/netI 0.0131
_diffrn_reflns_Laue_measured_fraction_full 0.998
_diffrn_reflns_Laue_measured_fraction_max 0.998
_diffrn_reflns_limit_h_max 15
_diffrn_reflns_limit_h_min -16
_diffrn_reflns_limit_k_max 16
_diffrn_reflns_limit_k_min -16
_diffrn_reflns_limit_l_max 25
_diffrn_reflns_limit_l_min -25
_diffrn_reflns_number 20538
_diffrn_reflns_point_group_measured_fraction_full 0.998
_diffrn_reflns_point_group_measured_fraction_max 0.998
_diffrn_reflns_theta_full 25.242
_diffrn_reflns_theta_max 28.286
_diffrn_reflns_theta_min 3.152
_diffrn_source 'sealed x-ray tube'
_diffrn_source_target Cu
_diffrn_source_type 'Micro focus tube'
_diffrn_standards_number 0
_exptl_absorpt_coefficient_mu 11.385
_exptl_absorpt_correction_T_max 0.7457
_exptl_absorpt_correction_T_min 0.6162
_exptl_absorpt_correction_type multi-scan
_exptl_absorpt_process_details
;
SADABS-2016/2 (Bruker,2016/2) was used for absorption correction.
wR2(int) was 0.0638 before and 0.0410 after correction.
The Ratio of minimum to maximum transmission is 0.8263.
The \l/2 correction factor is Not present.
;
_exptl_crystal_colour pink
_exptl_crystal_colour_primary pink
_exptl_crystal_density_diffrn 2.811
_exptl_crystal_description block
_exptl_crystal_F_000 2258
_exptl_crystal_size_max 0.18
_exptl_crystal_size_mid 0.14
_exptl_crystal_size_min 0.14
_refine_diff_density_max 0.802
_refine_diff_density_min -1.448
_refine_diff_density_rms 0.129
_refine_ls_extinction_method none
_refine_ls_goodness_of_fit_ref 1.095
_refine_ls_hydrogen_treatment mixed
_refine_ls_matrix_type full
_refine_ls_number_parameters 154
_refine_ls_number_reflns 1891
_refine_ls_number_restraints 22
_refine_ls_restrained_S_all 1.102
_refine_ls_R_factor_all 0.0225
_refine_ls_R_factor_gt 0.0199
_refine_ls_shift/su_max 0.002
_refine_ls_shift/su_mean 0.000
_refine_ls_structure_factor_coef Fsqd
_refine_ls_weighting_details 'w=1/[\s^2^(Fo^2^)+(0.0050P)^2^+37.7606P] where P=(Fo^2^+2Fc^2^)/3'
_refine_ls_weighting_scheme calc
_refine_ls_wR_factor_gt 0.0417
_refine_ls_wR_factor_ref 0.0425
_reflns_Friedel_coverage 0.000
_reflns_number_gt 1706
_reflns_number_total 1891
_reflns_threshold_expression 'I > 2\s(I)'
_cod_data_source_file d0ce00099j2.cif
_cod_data_source_block 3er
_cod_original_cell_volume 2950.32(13)
_cod_database_code 7240769
_shelx_shelxl_version_number 2018/3
_shelx_space_group_comment
;
The symmetry employed for this shelxl refinement is uniquely defined
by the following loop, which should always be used as a source of
symmetry information in preference to the above space-group names.
They are only intended as comments.
;
_shelx_estimated_absorpt_t_max 0.299
_shelx_estimated_absorpt_t_min 0.234
_olex2_refinement_description
;
1. Fixed Uiso
 At 1.5 times of:
  All C(H,H,H) groups, All O(H) groups
2. Restrained distances
 O1-H1
 0.85 with sigma of 0.01
3. Uiso/Uaniso restraints and constraints
Uanis(O7) \\sim Ueq, Uanis(C4) \\sim Ueq: with sigma of 0.001 and sigma for
terminal atoms of 0.002
4. Rigid body (RIGU) restrains
 Na1, O7, C4
 with sigma for 1-2 distances of 0.0001 and sigma for 1-3 distances of 0.0001
5. Others
 Fixed Sof: O3A(0.5) O3B(0.5) O4A(0.5) O4B(0.5) O5A(0.5) O5B(0.5) O6A(0.5)
 O6B(0.5) O7(0.25) H7(0.125) C3A(0.5) C3B(0.5) C4(0.125) H4C(0.25) H4A(0.25)
 H4B(0.25)
 Fixed X: O7(0.436688) C4(0.5)
 Fixed Y: O7(0.563621) C4(0.5)
 Fixed Z: O7(0.5) C4(0.534289)
6.a Riding coordinates:
 O7(H7), C4(H4C,H4A,H4B)
;
_smtbx_masks_void_probe_radius 1.2
_smtbx_masks_void_truncation_radius 1.2
_olex2_submission_special_instructions 'No special instructions were received'

loop_
_space_group_symop_operation_xyz
'x, y, z'
'-y, x, z'
'-x, -y, z'
'y, -x, z'
'x+1/2, y+1/2, z+1/2'
'-y+1/2, x+1/2, z+1/2'
'-x+1/2, -y+1/2, z+1/2'
'y+1/2, -x+1/2, z+1/2'
'-x, -y, -z'
'y, -x, -z'
'x, y, -z'
'-y, x, -z'
'-x+1/2, -y+1/2, -z+1/2'
'y+1/2, -x+1/2, -z+1/2'
'x+1/2, y+1/2, -z+1/2'
'-y+1/2, x+1/2, -z+1/2'

loop_
_atom_site_label
_atom_site_type_symbol
_atom_site_fract_x
_atom_site_fract_y
_atom_site_fract_z
_atom_site_U_iso_or_equiv
_atom_site_adp_type
_atom_site_occupancy
_atom_site_site_symmetry_order
_atom_site_calc_flag
_atom_site_refinement_flags_posn
_atom_site_refinement_flags_adp
_atom_site_refinement_flags_occupancy
_atom_site_disorder_assembly
_atom_site_disorder_group
Er1 Er 0.50001(2) 0.84720(2) 0.68412(2) 0.01562(6) Uani 1 1 d . . . . .
Na1 Na 0.5001(3) 0.7440(3) 0.500000 0.0516(8) Uani 1 2 d S T P A .
O1 O 0.5000(2) 0.8922(2) 0.80289(14) 0.0144(5) Uani 1 1 d D . . . .
H1 H 0.500(4) 0.833(2) 0.824(3) 0.035(15) Uiso 1 1 d D . . . .
O2 O 0.4999(3) 0.9109(2) 0.56959(15) 0.0269(7) Uani 1 1 d . . . . .
O3A O 0.4053(6) 0.7218(6) 0.6087(4) 0.0312(15) Uani 0.5 1 d . . P A -1
O3B O 0.3608(6) 0.7665(6) 0.6171(4) 0.0247(14) Uani 0.5 1 d . . P A -2
O4A O 0.2782(6) 0.5950(6) 0.6086(4) 0.0312(15) Uani 0.5 1 d . . P A -1
O4B O 0.2337(6) 0.6392(6) 0.6170(4) 0.0251(14) Uani 0.5 1 d . . P A -2
O5A O 0.3411(5) 0.7854(5) 0.7351(3) 0.0260(13) Uani 0.5 1 d . . P A -1
O5B O 0.4510(5) 0.6764(4) 0.7299(3) 0.0237(12) Uani 0.5 1 d . . P A -2
O6A O 0.2147(5) 0.6590(5) 0.7353(3) 0.0254(13) Uani 0.5 1 d . . P A -1
O6B O 0.3234(4) 0.5487(5) 0.7299(3) 0.0247(12) Uani 0.5 1 d . . P A -2
O7 O 0.436688 0.563621 0.500000 0.0487(15) Uani 0.25 1 d S U P A -3
H7 H 0.407900 0.530420 0.467860 0.073 Uiso 0.125 1 d R U P A -3
C1 C 0.500000 1.000000 0.5407(3) 0.0138(9) Uani 1 2 d S T P A .
C2 C 0.3220(4) 0.6778(4) 0.6381(2) 0.0289(9) Uani 1 1 d . . . . .
C3A C 0.2924(6) 0.7074(6) 0.7083(4) 0.0208(16) Uani 0.5 1 d . . P A -1
C3B C 0.3673(6) 0.6321(6) 0.7065(4) 0.0162(14) Uani 0.5 1 d . . P A -2
C4 C 0.500000 0.500000 0.534289 0.0468(15) Uani 0.125 1 d S U P A -3
H4C H 0.538570 0.455400 0.500000 0.070 Uiso 0.25 1 d R U P A -3
H4A H 0.550060 0.541770 0.561280 0.070 Uiso 0.25 1 d R U P A -3
H4B H 0.458370 0.455600 0.565310 0.070 Uiso 0.25 1 d R U P A -3

loop_
_atom_site_aniso_label
_atom_site_aniso_U_11
_atom_site_aniso_U_22
_atom_site_aniso_U_33
_atom_site_aniso_U_23
_atom_site_aniso_U_13
_atom_site_aniso_U_12
Er1 0.02520(10) 0.00866(8) 0.01300(8) -0.00071(6) -0.00005(6) 0.00000(6)
Na1 0.078(2) 0.0464(14) 0.0305(15) 0.000 0.000 -0.0028(11)
O1 0.0150(12) 0.0125(12) 0.0157(12) 0.0015(10) -0.0002(10) -0.0010(9)
O2 0.055(2) 0.0126(13) 0.0134(12) 0.0014(10) 0.0004(13) -0.0001(13)
O3A 0.034(4) 0.035(4) 0.024(3) -0.001(3) 0.004(3) -0.014(3)
O3B 0.031(4) 0.020(3) 0.023(3) 0.007(3) -0.010(3) -0.008(3)
O4A 0.036(4) 0.036(4) 0.023(3) -0.005(3) 0.003(3) -0.012(3)
O4B 0.022(3) 0.030(4) 0.023(3) 0.011(3) -0.007(3) -0.008(3)
O5A 0.028(3) 0.020(3) 0.030(3) -0.006(2) 0.007(3) -0.005(2)
O5B 0.027(3) 0.015(3) 0.029(3) 0.005(2) -0.009(2) -0.004(2)
O6A 0.020(3) 0.026(3) 0.030(3) -0.005(3) 0.007(2) -0.005(2)
O6B 0.014(3) 0.029(3) 0.032(3) 0.009(3) -0.006(2) -0.007(2)
O7 0.0506(16) 0.0466(15) 0.0490(18) -0.0007(8) -0.0010(9) 0.0021(7)
C1 0.014(2) 0.012(2) 0.015(2) 0.000 0.000 0.0010(18)
C2 0.032(2) 0.032(2) 0.022(2) 0.0068(18) -0.0071(18) -0.0107(19)
C3A 0.020(4) 0.017(4) 0.025(4) -0.002(3) 0.002(3) 0.007(3)
C3B 0.015(3) 0.016(3) 0.018(3) 0.000(3) 0.000(3) 0.002(3)
C4 0.0467(17) 0.0459(14) 0.0477(18) 0.0006(9) 0.0010(9) -0.0001(8)

loop_
_atom_type_symbol
_atom_type_description
_atom_type_scat_dispersion_real
_atom_type_scat_dispersion_imag
_atom_type_scat_source
C C 0.0033 0.0016 'International Tables Vol C Tables 4.2.6.8 and 6.1.1.4'
H H 0.0000 0.0000 'International Tables Vol C Tables 4.2.6.8 and 6.1.1.4'
Er Er -0.2586 4.9576 'International Tables Vol C Tables 4.2.6.8 and 6.1.1.4'
Na Na 0.0362 0.0249 'International Tables Vol C Tables 4.2.6.8 and 6.1.1.4'
O O 0.0106 0.0060 'International Tables Vol C Tables 4.2.6.8 and 6.1.1.4'

loop_
_geom_angle_atom_site_label_1
_geom_angle_atom_site_label_2
_geom_angle_atom_site_label_3
_geom_angle
_geom_angle_site_symmetry_1
_geom_angle_site_symmetry_3
_geom_angle_publ_flag
Er1 Er1 Er1 62.245(5) 16_656 14_466 ?
Er1 Er1 Er1 58.878(3) 16_656 3_675 ?
Er1 Er1 Er1 58.878(3) 14_466 3_675 ?
Er1 Er1 Na1 144.95(6) 14_466 . ?
Er1 Er1 Na1 144.93(6) 16_656 . ?
Na1 Er1 Er1 110.11(5) . 3_675 ?
O1 Er1 Er1 78.71(6) 14_466 16_656 ?
O1 Er1 Er1 37.96(6) 14_466 14_466 ?
O1 Er1 Er1 37.96(6) 16_656 16_656 ?
O1 Er1 Er1 78.71(6) 16_656 14_466 ?
O1 Er1 Er1 35.66(6) 14_466 3_675 ?
O1 Er1 Er1 38.14(6) . 16_656 ?
O1 Er1 Er1 76.11(6) . 3_675 ?
O1 Er1 Er1 35.67(6) 16_656 3_675 ?
O1 Er1 Er1 38.13(6) . 14_466 ?
O1 Er1 Na1 173.77(8) . . ?
O1 Er1 Na1 112.25(8) 16_656 . ?
O1 Er1 Na1 112.26(8) 14_466 . ?
O1 Er1 O1 72.68(10) . 14_466 ?
O1 Er1 O1 69.97(10) 16_656 14_466 ?
O1 Er1 O1 72.68(10) . 16_656 ?
O1 Er1 O3A 149.71(18) 16_656 . ?
O1 Er1 O3A 107.8(2) 14_466 . ?
O1 Er1 O3A 136.82(18) . . ?
O1 Er1 O3B 89.0(2) 14_466 . ?
O1 Er1 O3B 128.54(19) . . ?
O1 Er1 O3B 144.96(17) 16_656 . ?
O1 Er1 O5A 71.04(16) . . ?
O1 Er1 O5B 146.58(15) 16_656 . ?
O1 Er1 O5B 122.73(17) 14_466 . ?
O1 Er1 O5B 81.86(16) . . ?
O2 Er1 Er1 117.73(8) . 16_656 ?
O2 Er1 Er1 117.71(7) . 14_466 ?
O2 Er1 Er1 70.05(7) . 3_675 ?
O2 Er1 Na1 40.07(8) . . ?
O2 Er1 O1 79.77(10) . 16_656 ?
O2 Er1 O1 79.75(10) . 14_466 ?
O2 Er1 O1 146.16(9) . . ?
O2 Er1 O3A 70.28(19) . . ?
O2 Er1 O3B 68.83(18) . . ?
O2 Er1 O5A 120.22(18) . . ?
O2 Er1 O5B 130.54(16) . . ?
O3A Er1 Er1 119.04(19) . 14_466 ?
O3A Er1 Er1 130.0(2) . 3_675 ?
O3A Er1 Er1 170.93(19) . 16_656 ?
O3A Er1 Na1 39.00(17) . . ?
O3B Er1 Na1 49.5(2) . . ?
O3B Er1 O5B 68.4(2) . . ?
O5A Er1 Er1 56.51(14) . 14_466 ?
O5A Er1 Er1 109.23(15) . 3_675 ?
O5A Er1 Er1 108.93(15) . 16_656 ?
O5A Er1 Na1 106.12(16) . . ?
O5A Er1 O1 74.79(16) . 14_466 ?
O5A Er1 O1 135.20(16) . 16_656 ?
O5A Er1 O3A 67.9(2) . . ?
O5B Er1 Na1 92.13(15) . . ?
Er1 Na1 Er1 139.77(10) 11_556 . ?
O2 Na1 Er1 102.44(11) . 11_556 ?
O2 Na1 Er1 37.33(6) 11_556 11_556 ?
O2 Na1 Er1 102.44(11) 11_556 . ?
O2 Na1 Er1 37.33(6) . . ?
O2 Na1 O2 65.11(15) 11_556 . ?
O2 Na1 O3B 109.8(2) 11_556 . ?
O2 Na1 O3B 59.56(16) . . ?
O2 Na1 C4 135.30(7) . . ?
O2 Na1 C4 159.59(9) 11_556 . ?
O3A Na1 Er1 39.54(17) . . ?
O3A Na1 Er1 148.2(3) . 11_556 ?
O3A Na1 O2 68.4(2) . . ?
O3A Na1 O2 124.1(3) . 11_556 ?
O3B Na1 Er1 134.73(18) . 11_556 ?
O3B Na1 Er1 39.46(13) . . ?
O7 Na1 Er1 108.93(5) . 11_556 ?
O7 Na1 Er1 108.93(5) . . ?
O7 Na1 O2 142.65(12) . . ?
O7 Na1 C4 22.72(3) . . ?
C4 Na1 Er1 97.97(4) . . ?
C4 Na1 Er1 122.26(6) . 11_556 ?
Er1 O1 Er1 108.67(10) 14_466 16_656 ?
Er1 O1 Er1 103.91(10) . 14_466 ?
Er1 O1 Er1 103.90(10) . 16_656 ?
Er1 O1 H1 117(4) 14_466 . ?
Er1 O1 H1 117(4) 16_656 . ?
Er1 O1 H1 105(4) . . ?
Er1 O2 Na1 102.60(11) . . ?
C1 O2 Er1 136.3(3) . . ?
C1 O2 Na1 121.1(3) . . ?
Na1 O3A Er1 101.5(3) . . ?
C2 O3A Er1 113.8(5) . . ?
C2 O3A Na1 144.4(5) . . ?
Er1 O3B Na1 91.1(2) . . ?
C2 O3B Er1 118.4(4) . . ?
C2 O3B Na1 113.2(5) . . ?
C3A O5A Er1 119.7(5) . . ?
C3B O5B Er1 118.3(5) . . ?
Na1 O7 H7 128.3 . . ?
C4 O7 Na1 112.04(8) . . ?
C4 O7 H7 109.5 . . ?
O2 C1 O2 127.3(5) . 3_675 ?
O2 C1 C1 116.4(2) . 9_676 ?
O2 C1 C1 116.4(2) 3_675 9_676 ?
O3A C2 C3A 119.9(6) . . ?
O3B C2 C3B 116.9(5) . . ?
O4A C2 O3A 118.9(6) . . ?
O4A C2 C3A 120.1(6) . . ?
O4B C2 O3B 124.1(6) . . ?
O4B C2 C3B 116.8(5) . . ?
O5A C3A C2 117.0(7) . . ?
O6A C3A O5A 125.4(7) . . ?
O6A C3A C2 117.3(7) . . ?
O5B C3B C2 116.3(6) . . ?
O6B C3B O5B 126.6(7) . . ?
O6B C3B C2 116.8(6) . . ?
Na1 C4 H4C 114.3 . . ?
Na1 C4 H4A 65.4 . . ?
Na1 C4 H4B 133.8 . . ?
O7 C4 Na1 45.24(6) . . ?
O7 C4 H4C 107.9 . . ?
O7 C4 H4A 109.5 . . ?
O7 C4 H4B 109.5 . . ?
H4C C4 H4A 110.2 . . ?
H4C C4 H4B 110.3 . . ?
H4A C4 H4B 109.4 . . ?

loop_
_geom_bond_atom_site_label_1
_geom_bond_atom_site_label_2
_geom_bond_distance
_geom_bond_site_symmetry_2
_geom_bond_publ_flag
Er1 Er1 3.6788(3) 14_466 ?
Er1 Er1 3.6787(3) 16_656 ?
Er1 Er1 3.8028(3) 3_675 ?
Er1 Na1 3.7356(12) . ?
Er1 O1 2.340(3) 16_656 ?
Er1 O1 2.341(3) 14_466 ?
Er1 O1 2.331(3) . ?
Er1 O2 2.321(3) . ?
Er1 O3A 2.426(7) . ?
Er1 O3B 2.374(6) . ?
Er1 O5A 2.333(6) . ?
Er1 O5B 2.377(5) . ?
Na1 O2 2.464(4) . ?
Na1 O2 2.464(4) 11_556 ?
Na1 O3A 2.399(7) . ?
Na1 O3B 2.840(8) . ?
Na1 O7 2.379(4) . ?
Na1 C4 3.106(3) . ?
O1 H1 0.846(10) . ?
O2 C1 1.238(4) . ?
O3A C2 1.300(8) . ?
O3B C2 1.270(8) . ?
O4A C2 1.295(8) . ?
O4B C2 1.266(8) . ?
O5A C3A 1.253(10) . ?
O5B C3B 1.261(9) . ?
O6A C3A 1.250(10) . ?
O6B C3B 1.255(9) . ?
O7 H7 0.8210 . ?
O7 C4 1.293942(17) . ?
C1 C1 1.552(10) 9_676 ?
C2 C3A 1.434(9) . ?
C2 C3B 1.529(9) . ?
C4 H4C 0.9824 . ?
C4 H4A 0.9606 . ?
C4 H4B 0.9607 . ?

loop_
_geom_torsion_atom_site_label_1
_geom_torsion_atom_site_label_2
_geom_torsion_atom_site_label_3
_geom_torsion_atom_site_label_4
_geom_torsion
_geom_torsion_site_symmetry_1
_geom_torsion_site_symmetry_2
_geom_torsion_site_symmetry_3
_geom_torsion_site_symmetry_4
_geom_torsion_publ_flag
Er1 O2 C1 O2 0.0(2) . . . 3_675 ?
Er1 O2 C1 C1 180.0(2) . . . 9_676 ?
Er1 O3A C2 O4A -166.5(6) . . . . ?
Er1 O3A C2 C3A 1.7(8) . . . . ?
Er1 O3B C2 O4B 163.6(6) . . . . ?
Er1 O3B C2 C3B 1.5(8) . . . . ?
Er1 O5A C3A O6A 170.6(6) . . . . ?
Er1 O5A C3A C2 -15.4(9) . . . . ?
Er1 O5B C3B O6B -171.4(6) . . . . ?
Er1 O5B C3B C2 15.6(8) . . . . ?
Na1 O2 C1 O2 -179.9(3) . . . 3_675 ?
Na1 O2 C1 C1 0.1(3) . . . 9_676 ?
Na1 O3A C2 O4A 22.7(14) . . . . ?
Na1 O3A C2 C3A -169.1(8) . . . . ?
Na1 O3B C2 O4B -91.7(8) . . . . ?
Na1 O3B C2 C3B 106.3(5) . . . . ?
O3A C2 C3A O5A 8.9(10) . . . . ?
O3A C2 C3A O6A -176.7(7) . . . . ?
O3B C2 C3B O5B -11.5(10) . . . . ?
O3B C2 C3B O6B 174.8(7) . . . . ?
O4A C2 C3A O5A 176.9(7) . . . . ?
O4A C2 C3A O6A -8.7(10) . . . . ?
O4B C2 C3B O5B -174.9(7) . . . . ?
O4B C2 C3B O6B 11.4(10) . . . . ?

loop_
_smtbx_masks_void_nr
_smtbx_masks_void_average_x
_smtbx_masks_void_average_y
_smtbx_masks_void_average_z
_smtbx_masks_void_volume
_smtbx_masks_void_count_electrons
_smtbx_masks_void_content
1 0.000 0.000 0.500 391.4 100.4 '9.6 water'
2 0.500 0.500 0.000 391.4 100.4 '9.6 water'
